data_9014361
loop_
_publ_author_name
'Fanchon, E.'
'Hodeau, J.'
'Vicat, J.'
'Watts, J.'

_publ_section_title
;
 Three-dimensional/one-dimensional transition in the Cs^+^ sublattice of
 the mixed valence CsTi8O16 hollandite: structuresat 297 and 673K
 _cod_database_code 1008513
;
_journal_name_full 'Journal of Solid State Chemistry'
_journal_page_first 88
_journal_page_last 100
_journal_paper_doi 10.1016/0022-4596(91)90245-D
_journal_volume 92
_journal_year 1991
_chemical_formula_sum 'Cs0.53 O8 Ti4'
_space_group_IT_number 88
_symmetry_space_group_name_Hall 'I 4bw -1bw'
_symmetry_space_group_name_H-M 'I 41/a :1'
_cell_angle_alpha 90
_cell_angle_beta 90
_cell_angle_gamma 90
_cell_length_a 14.524
_cell_length_b 14.524
_cell_length_c 5.936
_cell_formula_units_Z 8
_cell_volume 1252.179
_database_code_amcsd 0016406
_exptl_crystal_density_diffrn 4.138
_cod_duplicate_entry 1008513
_cod_original_sg_symbol_H-M 'I 41/a'
_cod_original_formula_sum 'Cs.53 Ti4 O8'
_cod_database_code 9014361
_amcsd_formula_title 'Cs1.062 O16 Ti8'

loop_
_space_group_symop_operation_xyz
x,y,z
1/2+x,1/2+y,1/2+z
1/2+y,1/2-x,1/2-z
+y,-x,-z
-y,1/2+x,1/4+z
1/2-y,+x,3/4+z
1/2+x,y,3/4-z
+x,1/2+y,1/4-z
1/2-x,1/2-y,1/2+z
-x,-y,+z
-y,x,-z
1/2-y,1/2+x,1/2-z
1/2+y,-x,3/4+z
+y,1/2-x,1/4+z
-x,1/2-y,1/4-z
1/2-x,-y,3/4-z

loop_
_atom_site_label
_atom_site_fract_x
_atom_site_fract_y
_atom_site_fract_z
_atom_site_occupancy
Cs1 0.00000 0.00000 0.00000 0.50900
Cs2 0.00000 0.00000 0.50000 0.14800
Cs3 0.00000 0.00000 0.05900 0.10100
Cs4 0.00000 0.00000 0.55800 0.10100
Ti1 0.25813 0.40887 0.99632 1.00000
Ti2 0.24368 0.09203 0.99582 1.00000
O1 0.18340 0.52570 -0.00480 1.00000
O2 0.35170 0.31340 0.00410 1.00000
O3 0.31680 -0.02530 -0.00420 1.00000
O4 0.14790 0.18570 0.00250 1.00000

loop_
_cod_related_entry_id
_cod_related_entry_database
_cod_related_entry_code
1 AMCSD 0016406
